data_4114090
loop_
_publ_author_name
'Bao-Hui Xia'
'Hong-Xing Zhang'
'Chi-Ming Che'
'King-Hung Leung'
'David Lee Phillips'
'Nianyong Zhu'
'Zhong-Yuan Zhou'

_publ_section_title
;
 Metal-Metal Interactions in Heterobimetallic d8-d10 Complexes. Structures
 and Spectroscopic Investigation of [M'M''(\m-dcpm)2(CN)2]+ (M' = Pt, Pd;
 M'' = Cu, Ag, Au) and Related Complexes by UV-vis Absorption and
 Resonance Raman Spectroscopy and ab Initio Calculations
;
_journal_name_full 'Journal of the American Chemical Society'
_journal_page_first 10362
_journal_page_last 10374
_journal_paper_doi 10.1021/ja0355325
_journal_volume 125
_journal_year 2003
_chemical_formula_moiety 'C54 H100 Au Cl N2 O2 P4 Pd'
_chemical_formula_sum 'C54 H100 Au Cl N2 O2 P4 Pd'
_chemical_formula_weight 1272.06
_chemical_name_systematic
;
 ?
;
_space_group_IT_number 7
_symmetry_cell_setting monoclinic
_symmetry_space_group_name_Hall 'P -2yc'
_symmetry_space_group_name_H-M 'P 1 c 1'
_atom_sites_solution_hydrogens geom
_atom_sites_solution_primary direct
_atom_sites_solution_secondary difmap
_audit_creation_method SHELXL-97
_cell_angle_alpha 90.00
_cell_angle_beta 108.31(3)
_cell_angle_gamma 90.00
_cell_formula_units_Z 4
_cell_length_a 20.247(4)
_cell_length_b 13.113(3)
_cell_length_c 25.482(5)
_cell_measurement_reflns_used 0
_cell_measurement_temperature 301(2)
_cell_measurement_theta_max 0
_cell_measurement_theta_min 0
_cell_volume 6423(3)
_computing_cell_refinement Scalepack
_computing_data_collection Marcontrol
_computing_data_reduction Denzo
_computing_molecular_graphics 'Ortep-3 for Windows (Farrugia, 1997)'
_computing_publication_material 'WinGX publication routines (Farrugia, 1999)'
_computing_structure_refinement 'SHELXL-97 (Sheldrick, 1997)'
_computing_structure_solution SIR-97
_diffrn_ambient_temperature 301(2)
_diffrn_measured_fraction_theta_full 0.931
_diffrn_measured_fraction_theta_max 0.931
_diffrn_measurement_device_type 'marresearch IPDS mar300'
_diffrn_measurement_method Oscillation
_diffrn_radiation_monochromator graphite
_diffrn_radiation_source 'fine-focus sealed tube'
_diffrn_radiation_type MoK\a
_diffrn_radiation_wavelength 0.71073
_diffrn_reflns_av_R_equivalents 0.0410
_diffrn_reflns_av_sigmaI/netI 0.1038
_diffrn_reflns_limit_h_max 24
_diffrn_reflns_limit_h_min -24
_diffrn_reflns_limit_k_max 15
_diffrn_reflns_limit_k_min -15
_diffrn_reflns_limit_l_max 27
_diffrn_reflns_limit_l_min -27
_diffrn_reflns_number 46809
_diffrn_reflns_theta_full 25.64
_diffrn_reflns_theta_max 25.64
_diffrn_reflns_theta_min 1.55
_exptl_absorpt_coefficient_mu 2.738
_exptl_absorpt_correction_type none
_exptl_crystal_colour colorless
_exptl_crystal_density_diffrn 1.315
_exptl_crystal_description prism
_exptl_crystal_F_000 2624
_exptl_crystal_size_max 0.5
_exptl_crystal_size_mid 0.2
_exptl_crystal_size_min 0.1
_refine_diff_density_max 1.487
_refine_diff_density_min -1.857
_refine_diff_density_rms 0.256
_refine_ls_abs_structure_details 'Flack H D (1983), Acta Cryst. A39, 876-881'
_refine_ls_abs_structure_Flack -0.009(4)
_refine_ls_extinction_method none
_refine_ls_goodness_of_fit_ref 1.003
_refine_ls_hydrogen_treatment mixed
_refine_ls_matrix_type full
_refine_ls_number_parameters 1097
_refine_ls_number_reflns 21853
_refine_ls_number_restraints 27
_refine_ls_restrained_S_all 1.003
_refine_ls_R_factor_all 0.0592
_refine_ls_R_factor_gt 0.0453
_refine_ls_shift/su_max 0.003
_refine_ls_shift/su_mean 0.000
_refine_ls_structure_factor_coef Fsqd
_refine_ls_weighting_details 'calc w=1/[\s^2^(Fo^2^)+(0.0715P)^2^+0.0000P] where P=(Fo^2^+2Fc^2^)/3'
_refine_ls_weighting_scheme calc
_refine_ls_wR_factor_gt 0.1254
_refine_ls_wR_factor_ref 0.1431
_reflns_number_gt 17808
_reflns_number_total 21853
_reflns_threshold_expression >2sigma(I)
_cod_data_source_file ja0355325si20030417_114234.cif
_cod_data_source_block complex7a_0.5Et2O_1.5H2O
_cod_original_cell_volume 6423(2)
_cod_database_code 4114090

loop_
_symmetry_equiv_pos_as_xyz
'x, y, z'
'x, -y, z+1/2'

loop_
_atom_site_label
_atom_site_type_symbol
_atom_site_fract_x
_atom_site_fract_y
_atom_site_fract_z
_atom_site_U_iso_or_equiv
_atom_site_adp_type
_atom_site_occupancy
_atom_site_symmetry_multiplicity
_atom_site_calc_flag
_atom_site_refinement_flags
_atom_site_disorder_assembly
_atom_site_disorder_group
Au1 Au 0.457907(18) 0.43416(3) 0.556377(14) 0.03740(11) Uani 1 1 d . . .
Au2 Au -0.05017(2) -0.00194(3) 0.289524(16) 0.03413(9) Uani 1 1 d . . .
Pd1 Pd 0.34856(4) 0.58298(5) 0.50136(3) 0.03124(17) Uani 1 1 d . . .
Pd2 Pd -0.15215(4) 0.16758(6) 0.28278(3) 0.03313(17) Uani 1 1 d . . .
P1 P 0.47613(15) 0.3936(2) 0.47366(10) 0.0368(6) Uani 1 1 d . . .
P2 P 0.37913(15) 0.5748(2) 0.42055(10) 0.0328(6) Uani 1 1 d . . .
P3 P 0.43773(15) 0.4530(2) 0.64070(11) 0.0373(6) Uani 1 1 d . . .
P4 P 0.31320(14) 0.5959(2) 0.57984(10) 0.0330(5) Uani 1 1 d . . .
P5 P -0.02644(16) -0.0099(2) 0.38433(12) 0.0359(6) Uani 1 1 d . . .
P6 P -0.15530(14) 0.1330(2) 0.37286(10) 0.0334(5) Uani 1 1 d . . .
P7 P -0.08245(15) -0.0018(2) 0.19429(11) 0.0349(6) Uani 1 1 d . . .
P8 P -0.15399(15) 0.2102(2) 0.19255(10) 0.0361(6) Uani 1 1 d . . .
N1 N 0.4505(6) 0.7588(9) 0.5549(4) 0.064(3) Uani 1 1 d . . .
N2 N 0.2490(6) 0.3976(10) 0.4534(5) 0.069(3) Uani 1 1 d . . .
N3 N -0.2831(7) 0.0269(11) 0.2345(5) 0.080(4) Uani 1 1 d . . .
N4 N -0.0160(6) 0.2926(11) 0.3315(5) 0.080(4) Uani 1 1 d . . .
C1 C 0.4149(6) 0.6975(10) 0.5336(4) 0.045(3) Uani 1 1 d . . .
C2 C 0.2851(6) 0.4662(9) 0.4710(4) 0.044(3) Uani 1 1 d . . .
C3 C 0.4098(6) 0.4451(8) 0.4126(5) 0.038(2) Uani 1 1 d . . .
H3A H 0.3700 0.3995 0.4030 0.046 Uiso 1 1 calc R . .
H3B H 0.4285 0.4453 0.3820 0.046 Uiso 1 1 calc R . .
C4 C 0.4679(7) 0.2534(8) 0.4648(4) 0.049(3) Uani 1 1 d . . .
H4 H 0.4764 0.2369 0.4300 0.059 Uiso 1 1 calc R . .
C5 C 0.5259(6) 0.1988(9) 0.5123(5) 0.056(3) Uani 1 1 d . . .
H5A H 0.5711 0.2184 0.5099 0.067 Uiso 1 1 calc R . .
H5B H 0.5232 0.2225 0.5476 0.067 Uiso 1 1 calc R . .
C6 C 0.5206(8) 0.0839(9) 0.5106(6) 0.066(4) Uani 1 1 d . . .
H6A H 0.5298 0.0587 0.4777 0.079 Uiso 1 1 calc R . .
H6B H 0.5555 0.0554 0.5426 0.079 Uiso 1 1 calc R . .
C7 C 0.4517(8) 0.0506(9) 0.5101(6) 0.065(4) Uani 1 1 d . . .
H7A H 0.4441 0.0707 0.5444 0.078 Uiso 1 1 calc R . .
H7B H 0.4490 -0.0232 0.5076 0.078 Uiso 1 1 calc R . .
C8 C 0.3932(8) 0.0991(10) 0.4596(6) 0.068(4) Uani 1 1 d . . .
H8A H 0.3980 0.0736 0.4252 0.082 Uiso 1 1 calc R . .
H8B H 0.3478 0.0791 0.4612 0.082 Uiso 1 1 calc R . .
C9 C 0.3989(7) 0.2130(9) 0.4609(5) 0.057(3) Uani 1 1 d . . .
H9A H 0.3654 0.2400 0.4277 0.068 Uiso 1 1 calc R . .
H9B H 0.3861 0.2380 0.4922 0.068 Uiso 1 1 calc R . .
C10 C 0.5592(6) 0.4426(9) 0.4671(5) 0.049(3) Uani 1 1 d . . .
H10 H 0.5512 0.5147 0.4569 0.059 Uiso 1 1 calc R . .
C11 C 0.5788(6) 0.3910(10) 0.4199(5) 0.050(3) Uani 1 1 d . . .
H11A H 0.5889 0.3195 0.4284 0.060 Uiso 1 1 calc R . .
H11B H 0.5401 0.3955 0.3858 0.060 Uiso 1 1 calc R . .
C12 C 0.6420(7) 0.4435(11) 0.4127(6) 0.068(4) Uani 1 1 d . . .
H12A H 0.6312 0.5142 0.4023 0.082 Uiso 1 1 calc R . .
H12B H 0.6557 0.4102 0.3838 0.082 Uiso 1 1 calc R . .
C13 C 0.7039(8) 0.4378(14) 0.4695(9) 0.093(6) Uani 1 1 d . . .
H13A H 0.7154 0.3670 0.4791 0.112 Uiso 1 1 calc R . .
H13B H 0.7447 0.4709 0.4653 0.112 Uiso 1 1 calc R . .
C14 C 0.6844(7) 0.4880(12) 0.5145(7) 0.069(4) Uani 1 1 d . . .
H14A H 0.6758 0.5598 0.5061 0.083 Uiso 1 1 calc R . .
H14B H 0.7225 0.4823 0.5488 0.083 Uiso 1 1 calc R . .
C15 C 0.6203(6) 0.4399(10) 0.5216(5) 0.057(3) Uani 1 1 d . . .
H15A H 0.6072 0.4762 0.5501 0.069 Uiso 1 1 calc R . .
H15B H 0.6302 0.3698 0.5336 0.069 Uiso 1 1 calc R . .
C16 C 0.3054(5) 0.6018(9) 0.3573(4) 0.037(2) Uani 1 1 d . . .
H16 H 0.3245 0.6390 0.3320 0.044 Uiso 1 1 calc R . .
C17 C 0.2709(7) 0.5018(10) 0.3263(5) 0.055(3) Uani 1 1 d . . .
H17A H 0.3048 0.4616 0.3155 0.067 Uiso 1 1 calc R . .
H17B H 0.2520 0.4606 0.3497 0.067 Uiso 1 1 calc R . .
C18 C 0.2122(8) 0.5386(13) 0.2746(5) 0.076(4) Uani 1 1 d . . .
H18A H 0.1873 0.4796 0.2552 0.091 Uiso 1 1 calc R . .
H18B H 0.2329 0.5732 0.2500 0.091 Uiso 1 1 calc R . .
C19 C 0.1589(7) 0.6126(16) 0.2885(6) 0.090(6) Uani 1 1 d . . .
H19A H 0.1239 0.6333 0.2545 0.108 Uiso 1 1 calc R . .
H19B H 0.1356 0.5771 0.3111 0.108 Uiso 1 1 calc R . .
C20 C 0.1933(7) 0.7014(11) 0.3175(5) 0.066(4) Uani 1 1 d . . .
H20A H 0.1596 0.7441 0.3269 0.079 Uiso 1 1 calc R . .
H20B H 0.2128 0.7403 0.2935 0.079 Uiso 1 1 calc R . .
C21 C 0.2506(6) 0.6727(11) 0.3696(5) 0.058(3) Uani 1 1 d . . .
H21A H 0.2304 0.6383 0.3947 0.069 Uiso 1 1 calc R . .
H21B H 0.2733 0.7341 0.3876 0.069 Uiso 1 1 calc R . .
C22 C 0.4465(5) 0.6669(7) 0.4138(4) 0.034(2) Uani 1 1 d . . .
H22 H 0.4854 0.6632 0.4483 0.040 Uiso 1 1 calc R . .
C23 C 0.4751(6) 0.6396(8) 0.3676(4) 0.040(2) Uani 1 1 d . . .
H23A H 0.4384 0.6429 0.3324 0.049 Uiso 1 1 calc R . .
H23B H 0.4933 0.5706 0.3726 0.049 Uiso 1 1 calc R . .
C24 C 0.5350(7) 0.7168(9) 0.3678(6) 0.058(3) Uani 1 1 d . . .
H24A H 0.5730 0.7103 0.4021 0.070 Uiso 1 1 calc R . .
H24B H 0.5527 0.7011 0.3375 0.070 Uiso 1 1 calc R . .
C25 C 0.5073(7) 0.8242(9) 0.3619(6) 0.059(3) Uani 1 1 d . . .
H25A H 0.5445 0.8715 0.3627 0.071 Uiso 1 1 calc R . .
H25B H 0.4712 0.8316 0.3266 0.071 Uiso 1 1 calc R . .
C26 C 0.4785(7) 0.8490(9) 0.4075(5) 0.057(3) Uani 1 1 d . . .
H26A H 0.4612 0.9185 0.4031 0.068 Uiso 1 1 calc R . .
H26B H 0.5154 0.8447 0.4426 0.068 Uiso 1 1 calc R . .
C27 C 0.4194(7) 0.7765(8) 0.4085(4) 0.049(3) Uani 1 1 d . . .
H27A H 0.4032 0.7929 0.4395 0.059 Uiso 1 1 calc R . .
H27B H 0.3807 0.7839 0.3747 0.059 Uiso 1 1 calc R . .
C28 C 0.3854(6) 0.5643(8) 0.6420(5) 0.041(2) Uani 1 1 d . . .
H28A H 0.4163 0.6228 0.6508 0.049 Uiso 1 1 calc R . .
H28B H 0.3664 0.5560 0.6722 0.049 Uiso 1 1 calc R . .
C29 C 0.5168(6) 0.4686(10) 0.6994(4) 0.046(3) Uani 1 1 d . . .
H29 H 0.5029 0.4702 0.7329 0.055 Uiso 1 1 calc R . .
C30 C 0.5619(8) 0.3789(13) 0.7035(7) 0.081(4) Uiso 1 1 d . . .
H30A H 0.5714 0.3693 0.6688 0.098 Uiso 1 1 calc R . .
H30B H 0.5381 0.3185 0.7104 0.098 Uiso 1 1 calc R . .
C31 C 0.6323(10) 0.3931(16) 0.7517(8) 0.103(6) Uiso 1 1 d . . .
H31A H 0.6641 0.3385 0.7503 0.124 Uiso 1 1 calc R . .
H31B H 0.6237 0.3894 0.7870 0.124 Uiso 1 1 calc R . .
C32 C 0.6673(12) 0.5023(15) 0.7461(10) 0.110(7) Uiso 1 1 d . . .
H32A H 0.7081 0.5122 0.7781 0.132 Uiso 1 1 calc R . .
H32B H 0.6825 0.5011 0.7136 0.132 Uiso 1 1 calc R . .
C33 C 0.6192(10) 0.5900(15) 0.7418(8) 0.094(5) Uiso 1 1 d . . .
H33A H 0.6413 0.6520 0.7350 0.113 Uiso 1 1 calc R . .
H33B H 0.6094 0.5980 0.7765 0.113 Uiso 1 1 calc R . .
C34 C 0.5507(8) 0.5740(11) 0.6949(6) 0.064(4) Uiso 1 1 d . . .
H34A H 0.5595 0.5782 0.6597 0.077 Uiso 1 1 calc R . .
H34B H 0.5185 0.6280 0.6961 0.077 Uiso 1 1 calc R . .
C35 C 0.3884(6) 0.3429(8) 0.6538(4) 0.046(3) Uani 1 1 d . . .
H35 H 0.3396 0.3559 0.6327 0.055 Uiso 1 1 calc R . .
C36 C 0.3904(6) 0.3310(8) 0.7131(4) 0.043(3) Uani 1 1 d . . .
H36A H 0.4375 0.3161 0.7361 0.052 Uiso 1 1 calc R . .
H36B H 0.3758 0.3940 0.7261 0.052 Uiso 1 1 calc R . .
C37 C 0.3427(8) 0.2457(9) 0.7173(5) 0.066(4) Uani 1 1 d . . .
H37A H 0.2953 0.2644 0.6967 0.079 Uiso 1 1 calc R . .
H37B H 0.3453 0.2374 0.7557 0.079 Uiso 1 1 calc R . .
C38 C 0.3596(10) 0.1438(11) 0.6955(6) 0.083(5) Uani 1 1 d . . .
H38A H 0.4063 0.1224 0.7165 0.100 Uiso 1 1 calc R . .
H38B H 0.3272 0.0919 0.6991 0.100 Uiso 1 1 calc R . .
C39 C 0.3543(9) 0.1569(9) 0.6373(5) 0.070(4) Uani 1 1 d . . .
H39A H 0.3073 0.1765 0.6161 0.084 Uiso 1 1 calc R . .
H39B H 0.3653 0.0933 0.6224 0.084 Uiso 1 1 calc R . .
C40 C 0.4064(9) 0.2412(10) 0.6333(6) 0.075(4) Uani 1 1 d . . .
H40A H 0.4531 0.2214 0.6552 0.090 Uiso 1 1 calc R . .
H40B H 0.4055 0.2480 0.5952 0.090 Uiso 1 1 calc R . .
C41 C 0.2979(6) 0.7327(8) 0.5907(4) 0.045(3) Uani 1 1 d . . .
H41 H 0.3439 0.7650 0.6014 0.053 Uiso 1 1 calc R . .
C42 C 0.2550(6) 0.7867(9) 0.5370(4) 0.049(3) Uani 1 1 d . . .
H42A H 0.2744 0.7721 0.5075 0.059 Uiso 1 1 calc R . .
H42B H 0.2073 0.7627 0.5258 0.059 Uiso 1 1 calc R . .
C43 C 0.2572(8) 0.9000(9) 0.5482(6) 0.064(4) Uani 1 1 d . . .
H43A H 0.2305 0.9352 0.5148 0.077 Uiso 1 1 calc R . .
H43B H 0.3050 0.9234 0.5577 0.077 Uiso 1 1 calc R . .
C44 C 0.2276(8) 0.9275(10) 0.5959(6) 0.070(4) Uani 1 1 d . . .
H44A H 0.2303 1.0006 0.6020 0.084 Uiso 1 1 calc R . .
H44B H 0.1791 0.9074 0.5859 0.084 Uiso 1 1 calc R . .
C45 C 0.2687(8) 0.8733(10) 0.6477(6) 0.069(4) Uani 1 1 d . . .
H45A H 0.2502 0.8905 0.6773 0.083 Uiso 1 1 calc R . .
H45B H 0.3167 0.8961 0.6584 0.083 Uiso 1 1 calc R . .
C46 C 0.2663(8) 0.7576(10) 0.6397(5) 0.066(4) Uani 1 1 d . . .
H46A H 0.2187 0.7334 0.6301 0.079 Uiso 1 1 calc R . .
H46B H 0.2935 0.7240 0.6735 0.079 Uiso 1 1 calc R . .
C47 C 0.2382(5) 0.5129(8) 0.5785(4) 0.036(2) Uani 1 1 d . . .
H47 H 0.2483 0.4459 0.5657 0.044 Uiso 1 1 calc R . .
C48 C 0.1714(5) 0.5506(9) 0.5349(4) 0.041(2) Uani 1 1 d . . .
H48A H 0.1560 0.6139 0.5470 0.050 Uiso 1 1 calc R . .
H48B H 0.1801 0.5631 0.5001 0.050 Uiso 1 1 calc R . .
C49 C 0.1163(7) 0.4702(12) 0.5274(5) 0.064(4) Uani 1 1 d . . .
H49A H 0.1314 0.4078 0.5142 0.077 Uiso 1 1 calc R . .
H49B H 0.0737 0.4926 0.4999 0.077 Uiso 1 1 calc R . .
C50 C 0.1022(7) 0.4496(13) 0.5826(6) 0.075(5) Uani 1 1 d . . .
H50A H 0.0866 0.5117 0.5957 0.090 Uiso 1 1 calc R . .
H50B H 0.0661 0.3985 0.5772 0.090 Uiso 1 1 calc R . .
C51 C 0.1696(7) 0.4119(11) 0.6250(5) 0.063(4) Uani 1 1 d . . .
H51A H 0.1613 0.3964 0.6596 0.075 Uiso 1 1 calc R . .
H51B H 0.1854 0.3501 0.6117 0.075 Uiso 1 1 calc R . .
C52 C 0.2249(6) 0.4941(9) 0.6342(4) 0.046(3) Uani 1 1 d . . .
H52A H 0.2675 0.4722 0.6619 0.055 Uiso 1 1 calc R . .
H52B H 0.2091 0.5564 0.6469 0.055 Uiso 1 1 calc R . .
C53 C -0.2366(7) 0.0767(10) 0.2525(4) 0.052(3) Uani 1 1 d . . .
C54 C -0.0653(7) 0.2477(9) 0.3134(5) 0.049(3) Uani 1 1 d . . .
C55 C -0.1057(6) 0.0186(8) 0.4007(4) 0.037(2) Uani 1 1 d . . .
H55A H -0.0934 0.0221 0.4407 0.044 Uiso 1 1 calc R . .
H55B H -0.1366 -0.0392 0.3888 0.044 Uiso 1 1 calc R . .
C56 C 0.0405(5) 0.0803(8) 0.4239(4) 0.040(2) Uani 1 1 d . . .
H56 H 0.0184 0.1477 0.4174 0.048 Uiso 1 1 calc R . .
C57 C 0.1028(6) 0.0875(10) 0.4025(6) 0.060(3) Uani 1 1 d . . .
H57A H 0.1300 0.0253 0.4107 0.072 Uiso 1 1 calc R . .
H57B H 0.0872 0.0977 0.3627 0.072 Uiso 1 1 calc R . .
C58 C 0.1465(7) 0.1781(11) 0.4314(5) 0.063(4) Uani 1 1 d . . .
H58A H 0.1859 0.1862 0.4179 0.075 Uiso 1 1 calc R . .
H58B H 0.1187 0.2398 0.4225 0.075 Uiso 1 1 calc R . .
C59 C 0.1721(7) 0.1642(10) 0.4929(5) 0.060(3) Uani 1 1 d . . .
H59A H 0.1983 0.2238 0.5104 0.073 Uiso 1 1 calc R . .
H59B H 0.2025 0.1053 0.5024 0.073 Uiso 1 1 calc R . .
C60 C 0.1088(7) 0.1489(12) 0.5134(5) 0.067(4) Uani 1 1 d . . .
H60A H 0.1252 0.1365 0.5529 0.080 Uiso 1 1 calc R . .
H60B H 0.0816 0.2111 0.5071 0.080 Uiso 1 1 calc R . .
C61 C 0.0647(6) 0.0656(9) 0.4866(4) 0.047(3) Uani 1 1 d . . .
H61A H 0.0245 0.0621 0.4996 0.056 Uiso 1 1 calc R . .
H61B H 0.0900 0.0019 0.4959 0.056 Uiso 1 1 calc R . .
C62 C -0.0056(6) -0.1419(9) 0.4084(5) 0.049(3) Uani 1 1 d . . .
H62 H -0.0036 -0.1463 0.4473 0.059 Uiso 1 1 calc R . .
C63 C 0.0656(7) -0.1735(10) 0.4033(5) 0.060(3) Uani 1 1 d . . .
H63A H 0.0660 -0.1608 0.3659 0.072 Uiso 1 1 calc R . .
H63B H 0.1020 -0.1326 0.4282 0.072 Uiso 1 1 calc R . .
C64 C 0.0793(8) -0.2813(11) 0.4165(6) 0.071(4) Uani 1 1 d . . .
H64A H 0.0839 -0.2923 0.4551 0.086 Uiso 1 1 calc R . .
H64B H 0.1231 -0.3000 0.4111 0.086 Uiso 1 1 calc R . .
C65 C 0.0220(9) -0.3494(10) 0.3811(7) 0.080(5) Uani 1 1 d . . .
H65A H 0.0333 -0.4200 0.3914 0.096 Uiso 1 1 calc R . .
H65B H 0.0194 -0.3418 0.3426 0.096 Uiso 1 1 calc R . .
C66 C -0.0508(8) -0.3230(12) 0.3876(8) 0.089(5) Uani 1 1 d . . .
H66A H -0.0867 -0.3655 0.3632 0.106 Uiso 1 1 calc R . .
H66B H -0.0499 -0.3351 0.4253 0.106 Uiso 1 1 calc R . .
C67 C -0.0655(7) -0.2126(9) 0.3730(7) 0.074(4) Uani 1 1 d . . .
H67A H -0.1089 -0.1935 0.3790 0.089 Uiso 1 1 calc R . .
H67B H -0.0711 -0.2029 0.3341 0.089 Uiso 1 1 calc R . .
C68 C -0.2416(6) 0.0969(8) 0.3743(4) 0.040(2) Uani 1 1 d . . .
H68 H -0.2559 0.0411 0.3476 0.048 Uiso 1 1 calc R . .
C69 C -0.2495(6) 0.0530(12) 0.4293(5) 0.060(3) Uani 1 1 d . . .
H69A H -0.2165 -0.0021 0.4428 0.072 Uiso 1 1 calc R . .
H69B H -0.2395 0.1060 0.4573 0.072 Uiso 1 1 calc R . .
C70 C -0.3217(8) 0.0146(11) 0.4191(7) 0.072(4) Uani 1 1 d . . .
H70A H -0.3262 -0.0111 0.4535 0.086 Uiso 1 1 calc R . .
H70B H -0.3298 -0.0420 0.3933 0.086 Uiso 1 1 calc R . .
C71 C -0.3784(7) 0.0971(11) 0.3955(7) 0.073(4) Uani 1 1 d . . .
H71A H -0.3726 0.1524 0.4218 0.088 Uiso 1 1 calc R . .
H71B H -0.4242 0.0677 0.3892 0.088 Uiso 1 1 calc R . .
C72 C -0.3718(7) 0.1390(13) 0.3399(8) 0.089(5) Uani 1 1 d . . .
H72A H -0.4053 0.1932 0.3258 0.107 Uiso 1 1 calc R . .
H72B H -0.3810 0.0849 0.3125 0.107 Uiso 1 1 calc R . .
C73 C -0.2948(6) 0.1814(10) 0.3512(6) 0.057(3) Uani 1 1 d . . .
H73A H -0.2895 0.2071 0.3171 0.069 Uiso 1 1 calc R . .
H73B H -0.2865 0.2373 0.3774 0.069 Uiso 1 1 calc R . .
C74 C -0.1177(6) 0.2373(8) 0.4195(4) 0.041(2) Uani 1 1 d . . .
H74 H -0.0686 0.2405 0.4213 0.049 Uiso 1 1 calc R . .
C75 C -0.1176(6) 0.2235(9) 0.4805(4) 0.046(3) Uani 1 1 d . . .
H75A H -0.1646 0.2294 0.4825 0.056 Uiso 1 1 calc R . .
H75B H -0.0994 0.1570 0.4945 0.056 Uiso 1 1 calc R . .
C76 C -0.0705(8) 0.3096(11) 0.5152(6) 0.074(4) Uani 1 1 d . . .
H76A H -0.0689 0.3030 0.5535 0.089 Uiso 1 1 calc R . .
H76B H -0.0235 0.3011 0.5137 0.089 Uiso 1 1 calc R . .
C77 C -0.0963(7) 0.4155(10) 0.4947(6) 0.067(4) Uani 1 1 d . . .
H77A H -0.0638 0.4658 0.5162 0.080 Uiso 1 1 calc R . .
H77B H -0.1409 0.4272 0.5002 0.080 Uiso 1 1 calc R . .
C78 C -0.1040(9) 0.4297(11) 0.4326(7) 0.078(4) Uani 1 1 d . . .
H78A H -0.1259 0.4948 0.4198 0.094 Uiso 1 1 calc R . .
H78B H -0.0584 0.4294 0.4276 0.094 Uiso 1 1 calc R . .
C79 C -0.1488(6) 0.3426(9) 0.3983(5) 0.052(3) Uani 1 1 d . . .
H79A H -0.1956 0.3470 0.4006 0.062 Uiso 1 1 calc R . .
H79B H -0.1514 0.3501 0.3598 0.062 Uiso 1 1 calc R . .
C80 C -0.0964(6) 0.1268(8) 0.1688(4) 0.039(2) Uani 1 1 d . . .
H80A H -0.1146 0.1234 0.1288 0.047 Uiso 1 1 calc R . .
H80B H -0.0513 0.1597 0.1780 0.047 Uiso 1 1 calc R . .
C81 C -0.0157(5) -0.0503(8) 0.1665(4) 0.038(2) Uani 1 1 d . . .
H81 H -0.0325 -0.0420 0.1263 0.046 Uiso 1 1 calc R . .
C82 C -0.0012(7) -0.1649(8) 0.1793(5) 0.049(3) Uani 1 1 d . . .
H82A H 0.0112 -0.1755 0.2189 0.059 Uiso 1 1 calc R . .
H82B H -0.0433 -0.2035 0.1618 0.059 Uiso 1 1 calc R . .
C83 C 0.0540(7) -0.2018(10) 0.1600(6) 0.061(3) Uani 1 1 d . . .
H83A H 0.0379 -0.2023 0.1199 0.073 Uiso 1 1 calc R . .
H83B H 0.0646 -0.2716 0.1724 0.073 Uiso 1 1 calc R . .
C84 C 0.1212(7) -0.1382(12) 0.1800(5) 0.071(4) Uani 1 1 d . . .
H84A H 0.1416 -0.1460 0.2197 0.085 Uiso 1 1 calc R . .
H84B H 0.1544 -0.1635 0.1628 0.085 Uiso 1 1 calc R . .
C85 C 0.1082(6) -0.0310(10) 0.1670(6) 0.056(3) Uani 1 1 d . . .
H85A H 0.0946 -0.0217 0.1272 0.068 Uiso 1 1 calc R . .
H85B H 0.1506 0.0075 0.1834 0.068 Uiso 1 1 calc R . .
C86 C 0.0506(6) 0.0098(9) 0.1887(6) 0.053(3) Uani 1 1 d . . .
H86A H 0.0663 0.0066 0.2287 0.063 Uiso 1 1 calc R . .
H86B H 0.0416 0.0807 0.1780 0.063 Uiso 1 1 calc R . .
C87 C -0.1640(6) -0.0682(8) 0.1659(4) 0.040(2) Uani 1 1 d . . .
H87 H -0.1989 -0.0208 0.1710 0.048 Uiso 1 1 calc R . .
C88 C -0.1702(6) -0.1628(9) 0.1995(5) 0.055(3) Uani 1 1 d . . .
H88A H -0.1604 -0.1443 0.2381 0.066 Uiso 1 1 calc R . .
H88B H -0.1364 -0.2135 0.1971 0.066 Uiso 1 1 calc R . .
C89 C -0.2440(7) -0.2075(9) 0.1771(5) 0.062(3) Uani 1 1 d . . .
H89A H -0.2766 -0.1615 0.1858 0.074 Uiso 1 1 calc R . .
H89B H -0.2456 -0.2721 0.1952 0.074 Uiso 1 1 calc R . .
C90 C -0.2668(9) -0.2246(13) 0.1127(7) 0.086(5) Uani 1 1 d . . .
H90A H -0.2390 -0.2790 0.1046 0.103 Uiso 1 1 calc R . .
H90B H -0.3151 -0.2461 0.0999 0.103 Uiso 1 1 calc R . .
C91 C -0.2591(9) -0.1329(13) 0.0823(5) 0.083(5) Uani 1 1 d . . .
H91A H -0.2922 -0.0819 0.0857 0.100 Uiso 1 1 calc R . .
H91B H -0.2700 -0.1497 0.0434 0.100 Uiso 1 1 calc R . .
C92 C -0.1873(7) -0.0884(10) 0.1024(5) 0.057(3) Uani 1 1 d . . .
H92A H -0.1864 -0.0248 0.0832 0.069 Uiso 1 1 calc R . .
H92B H -0.1548 -0.1350 0.0940 0.069 Uiso 1 1 calc R . .
C93 C -0.1174(8) 0.3392(9) 0.1904(6) 0.065(4) Uani 1 1 d D . .
C94 C -0.1501(6) 0.4222(10) 0.2159(5) 0.060(3) Uiso 1 1 d D A .
C95 C -0.0987(19) 0.515(2) 0.2264(11) 0.079(10) Uiso 0.50 1 d PD A 1
H95A H -0.1181 0.5703 0.2423 0.094 Uiso 0.50 1 calc PR A 1
H95B H -0.0552 0.4950 0.2535 0.094 Uiso 0.50 1 calc PR A 1
C96 C -0.0834(14) 0.5549(19) 0.1750(9) 0.065(7) Uiso 0.50 1 d PD A 1
H96A H -0.0483 0.6080 0.1853 0.078 Uiso 0.50 1 calc PR A 1
H96B H -0.1252 0.5837 0.1493 0.078 Uiso 0.50 1 calc PR A 1
C97 C -0.0570(11) 0.4647(15) 0.1474(10) 0.055(6) Uiso 0.50 1 d PD A 1
H97A H -0.0533 0.4877 0.1122 0.066 Uiso 0.50 1 calc PR A 1
H97B H -0.0107 0.4461 0.1706 0.066 Uiso 0.50 1 calc PR A 1
C98 C -0.1031(10) 0.3699(13) 0.1374(7) 0.038(4) Uiso 0.50 1 d PD A 1
H98A H -0.1467 0.3838 0.1088 0.046 Uiso 0.50 1 calc PR A 1
H98B H -0.0802 0.3142 0.1250 0.046 Uiso 0.50 1 calc PR A 1
C95' C -0.1246(19) 0.5328(17) 0.2177(18) 0.104(15) Uiso 0.50 1 d PD A 2
H95C H -0.1570 0.5693 0.1873 0.125 Uiso 0.50 1 calc PR A 2
H95D H -0.1273 0.5634 0.2516 0.125 Uiso 0.50 1 calc PR A 2
C96' C -0.0516(17) 0.552(3) 0.215(2) 0.147(18) Uiso 0.50 1 d PD A 2
H96C H -0.0183 0.5491 0.2516 0.177 Uiso 0.50 1 calc PR A 2
H96D H -0.0493 0.6189 0.1995 0.177 Uiso 0.50 1 calc PR A 2
C97' C -0.0334(16) 0.470(2) 0.1781(15) 0.099(11) Uiso 0.50 1 d PD A 2
H97C H 0.0144 0.4805 0.1789 0.119 Uiso 0.50 1 calc PR A 2
H97D H -0.0629 0.4803 0.1403 0.119 Uiso 0.50 1 calc PR A 2
C98' C -0.0415(16) 0.359(2) 0.195(2) 0.19(3) Uiso 0.50 1 d PD A 2
H98C H -0.0274 0.3122 0.1706 0.232 Uiso 0.50 1 calc PR A 2
H98D H -0.0120 0.3465 0.2324 0.232 Uiso 0.50 1 calc PR A 2
C99 C -0.2390(6) 0.1928(8) 0.1415(4) 0.043(3) Uani 1 1 d . . .
H99 H -0.2501 0.1207 0.1444 0.052 Uiso 1 1 calc R A .
C100 C -0.2490(6) 0.2096(12) 0.0797(4) 0.062(4) Uani 1 1 d . A .
H10A H -0.2444 0.2817 0.0730 0.074 Uiso 1 1 calc R . .
H10B H -0.2128 0.1736 0.0697 0.074 Uiso 1 1 calc R . .
C101 C -0.3198(7) 0.1725(14) 0.0433(5) 0.076(4) Uani 1 1 d . . .
H10C H -0.3240 0.1838 0.0047 0.091 Uiso 1 1 calc R A .
H10D H -0.3239 0.0998 0.0487 0.091 Uiso 1 1 calc R . .
C102 C -0.3763(8) 0.2270(13) 0.0568(6) 0.078(4) Uani 1 1 d . A .
H10E H -0.4208 0.1981 0.0357 0.094 Uiso 1 1 calc R . .
H10F H -0.3760 0.2982 0.0466 0.094 Uiso 1 1 calc R . .
C103 C -0.3673(6) 0.2190(12) 0.1214(5) 0.065(4) Uani 1 1 d . . .
H10G H -0.4027 0.2600 0.1295 0.078 Uiso 1 1 calc R A .
H10H H -0.3738 0.1488 0.1306 0.078 Uiso 1 1 calc R . .
C104 C -0.2993(7) 0.2535(11) 0.1550(5) 0.062(3) Uani 1 1 d . A .
H10I H -0.2949 0.2444 0.1938 0.075 Uiso 1 1 calc R . .
H10J H -0.2946 0.3257 0.1486 0.075 Uiso 1 1 calc R . .
C105 C 0.1988(14) 0.120(2) 0.2800(10) 0.132(8) Uiso 1 1 d D . .
C107 C 0.274(2) -0.014(2) 0.3181(18) 0.195(14) Uiso 1 1 d D . .
Cl1 Cl 0.4229(2) 0.6049(3) 0.78243(14) 0.0873(13) Uani 1 1 d . . .
Cl2 Cl -0.0869(2) 0.0843(3) 0.03183(15) 0.0883(13) Uani 1 1 d . . .
O1 O 0.2561(16) 0.093(2) 0.3278(15) 0.287(15) Uiso 1 1 d D . .
O3 O 0.5039(19) 0.933(3) 0.6700(15) 0.291(16) Uiso 1 1 d . . .
O4 O 0.569(2) 0.051(3) 0.6755(16) 0.322(18) Uiso 1 1 d . . .
O2 O 0.1031(14) 0.431(2) 0.3638(11) 0.217(10) Uiso 1 1 d . . .
C106 C 0.176(3) 0.205(4) 0.283(2) 0.29(2) Uiso 1 1 d D . .
C108 C 0.334(3) -0.002(4) 0.311(3) 0.36(4) Uiso 1 1 d D . .

loop_
_atom_site_aniso_label
_atom_site_aniso_U_11
_atom_site_aniso_U_22
_atom_site_aniso_U_33
_atom_site_aniso_U_23
_atom_site_aniso_U_13
_atom_site_aniso_U_12
Au1 0.0477(2) 0.0357(2) 0.02852(18) 0.00180(15) 0.01162(16) 0.0059(2)
Au2 0.0386(2) 0.03275(19) 0.03215(18) -0.00028(16) 0.01270(14) 0.00260(17)
Pd1 0.0366(4) 0.0300(4) 0.0275(4) 0.0004(3) 0.0106(3) -0.0002(3)
Pd2 0.0365(4) 0.0316(4) 0.0329(4) 0.0012(3) 0.0133(3) 0.0024(3)
P1 0.0495(17) 0.0313(14) 0.0305(13) -0.0007(10) 0.0140(11) 0.0101(13)
P2 0.0392(15) 0.0322(14) 0.0274(13) 0.0018(9) 0.0109(10) 0.0041(11)
P3 0.0448(17) 0.0388(15) 0.0285(13) 0.0002(10) 0.0119(11) 0.0030(13)
P4 0.0379(15) 0.0338(14) 0.0290(12) -0.0002(10) 0.0129(10) -0.0011(11)
P5 0.0376(16) 0.0352(16) 0.0338(15) 0.0022(10) 0.0096(11) 0.0033(12)
P6 0.0369(15) 0.0343(14) 0.0307(12) 0.0008(10) 0.0130(10) 0.0019(12)
P7 0.0378(16) 0.0345(16) 0.0340(15) -0.0018(10) 0.0134(11) 0.0019(12)
P8 0.0452(16) 0.0325(15) 0.0334(13) 0.0047(10) 0.0164(11) 0.0084(12)
N1 0.047(6) 0.088(8) 0.059(6) -0.011(6) 0.020(5) -0.032(7)
N2 0.075(8) 0.080(8) 0.059(7) -0.009(6) 0.029(6) -0.029(7)
N3 0.081(9) 0.096(9) 0.064(7) -0.027(6) 0.025(6) -0.060(8)
N4 0.062(8) 0.094(9) 0.075(8) 0.022(7) 0.009(6) -0.040(7)
C1 0.035(6) 0.056(8) 0.045(6) -0.001(5) 0.016(5) -0.007(6)
C2 0.054(7) 0.045(6) 0.043(6) -0.008(5) 0.028(5) -0.007(6)
C3 0.036(6) 0.028(6) 0.046(6) 0.006(4) 0.006(5) 0.000(5)
C4 0.074(9) 0.042(7) 0.033(6) 0.005(4) 0.020(5) 0.011(6)
C5 0.054(8) 0.045(7) 0.062(7) 0.005(5) 0.008(6) 0.009(6)
C6 0.083(10) 0.037(7) 0.080(9) 0.003(6) 0.027(8) 0.013(7)
C7 0.100(11) 0.027(6) 0.071(9) 0.011(5) 0.032(7) 0.006(7)
C8 0.082(10) 0.042(7) 0.074(9) -0.003(6) 0.017(7) -0.003(7)
C9 0.075(9) 0.041(7) 0.058(7) 0.002(5) 0.025(6) -0.007(6)
C10 0.044(7) 0.048(7) 0.047(7) 0.003(5) 0.004(5) 0.011(6)
C11 0.044(7) 0.063(8) 0.049(7) -0.002(5) 0.025(5) 0.014(6)
C12 0.072(10) 0.066(9) 0.081(10) 0.002(7) 0.044(8) 0.018(7)
C13 0.057(10) 0.087(12) 0.142(17) -0.027(11) 0.040(10) 0.009(9)
C14 0.052(8) 0.073(10) 0.075(10) 0.002(7) 0.008(7) 0.002(7)
C15 0.047(7) 0.051(8) 0.061(8) -0.005(6) -0.003(6) 0.002(6)
C16 0.024(5) 0.051(7) 0.034(5) 0.003(4) 0.008(4) 0.005(5)
C17 0.050(7) 0.071(9) 0.039(7) 0.004(5) 0.005(5) -0.008(6)
C18 0.084(11) 0.097(11) 0.032(7) 0.006(6) -0.002(6) 0.001(9)
C19 0.040(8) 0.158(18) 0.057(9) 0.034(10) -0.006(6) 0.000(10)
C20 0.058(8) 0.073(9) 0.057(8) 0.015(7) 0.006(6) 0.026(7)
C21 0.057(8) 0.071(9) 0.043(6) 0.019(5) 0.013(5) 0.022(6)
C22 0.035(5) 0.039(6) 0.028(5) -0.003(4) 0.011(4) 0.005(4)
C23 0.048(6) 0.037(6) 0.041(5) 0.009(4) 0.020(5) 0.010(5)
C24 0.061(8) 0.043(7) 0.077(9) 0.000(6) 0.033(7) -0.002(6)
C25 0.069(9) 0.039(7) 0.075(9) -0.002(6) 0.031(7) -0.016(6)
C26 0.066(8) 0.034(6) 0.065(8) -0.001(5) 0.013(6) -0.002(6)
C27 0.078(9) 0.030(6) 0.037(6) 0.015(4) 0.016(5) -0.001(6)
C28 0.039(6) 0.035(6) 0.050(6) -0.008(5) 0.016(5) -0.008(5)
C29 0.046(7) 0.061(8) 0.032(6) 0.001(5) 0.014(5) -0.002(6)
C35 0.061(8) 0.032(6) 0.043(6) 0.001(4) 0.013(5) -0.009(5)
C36 0.068(8) 0.036(6) 0.030(5) -0.001(4) 0.023(5) -0.014(5)
C37 0.101(11) 0.051(8) 0.044(7) 0.000(5) 0.022(7) -0.023(7)
C38 0.129(14) 0.057(9) 0.076(10) -0.009(7) 0.048(9) -0.030(9)
C39 0.125(13) 0.035(7) 0.062(8) -0.006(5) 0.045(8) -0.016(7)
C40 0.127(14) 0.041(8) 0.072(9) -0.005(6) 0.054(9) 0.013(8)
C41 0.051(7) 0.037(6) 0.044(6) -0.002(4) 0.013(5) 0.007(5)
C42 0.060(8) 0.045(7) 0.040(6) 0.000(5) 0.013(5) -0.001(6)
C43 0.094(11) 0.034(7) 0.066(8) 0.011(5) 0.028(7) 0.010(7)
C44 0.066(9) 0.046(8) 0.090(10) -0.009(7) 0.012(7) 0.021(7)
C45 0.082(10) 0.057(8) 0.070(9) -0.022(7) 0.026(7) 0.004(7)
C46 0.096(10) 0.061(8) 0.051(7) -0.015(6) 0.040(7) -0.006(7)
C47 0.044(6) 0.034(6) 0.033(5) -0.001(4) 0.015(4) -0.012(5)
C48 0.042(6) 0.048(6) 0.034(5) 0.009(4) 0.012(4) -0.012(5)
C49 0.055(8) 0.087(10) 0.043(7) 0.012(6) 0.004(6) -0.019(7)
C50 0.057(8) 0.104(11) 0.062(8) 0.012(8) 0.014(6) -0.052(8)
C51 0.058(8) 0.079(9) 0.051(7) 0.012(6) 0.017(6) -0.028(7)
C52 0.043(6) 0.061(8) 0.032(6) 0.005(5) 0.012(4) -0.010(5)
C53 0.060(8) 0.068(8) 0.031(6) -0.004(5) 0.018(5) -0.001(7)
C54 0.059(8) 0.039(7) 0.048(6) 0.004(5) 0.016(5) -0.004(6)
C55 0.041(6) 0.034(6) 0.036(5) -0.005(4) 0.011(4) -0.007(5)
C56 0.039(6) 0.037(6) 0.045(6) 0.012(4) 0.015(5) 0.004(5)
C57 0.047(7) 0.064(9) 0.067(8) -0.008(6) 0.015(6) -0.017(6)
C58 0.053(8) 0.067(9) 0.068(8) 0.014(6) 0.019(6) -0.022(7)
C59 0.061(8) 0.047(7) 0.066(8) -0.012(6) 0.009(6) -0.012(6)
C60 0.058(8) 0.098(11) 0.042(7) -0.015(6) 0.013(6) 0.002(8)
C61 0.037(6) 0.060(8) 0.033(6) -0.008(5) -0.005(4) -0.005(5)
C62 0.050(7) 0.038(6) 0.055(7) 0.003(5) 0.010(5) 0.001(5)
C63 0.068(9) 0.060(9) 0.048(7) 0.012(6) 0.013(6) 0.024(7)
C64 0.074(10) 0.067(9) 0.081(10) 0.001(7) 0.034(8) 0.029(8)
C65 0.115(14) 0.034(7) 0.102(12) 0.007(7) 0.052(10) 0.022(8)
C66 0.073(11) 0.068(10) 0.111(13) 0.017(9) 0.008(9) -0.012(8)
C67 0.051(8) 0.024(6) 0.137(13) -0.004(7) 0.016(8) 0.000(6)
C68 0.048(6) 0.042(6) 0.031(5) 0.003(4) 0.014(4) 0.003(5)
C69 0.041(7) 0.085(10) 0.059(8) 0.015(7) 0.023(6) -0.002(7)
C70 0.077(10) 0.072(10) 0.085(11) 0.016(7) 0.052(8) -0.016(8)
C71 0.051(8) 0.072(10) 0.112(12) 0.009(8) 0.048(8) 0.004(7)
C72 0.042(8) 0.080(11) 0.158(16) 0.039(11) 0.049(9) 0.019(8)
C73 0.047(7) 0.053(8) 0.080(9) 0.007(6) 0.031(6) 0.009(6)
C74 0.039(6) 0.038(6) 0.048(6) 0.001(4) 0.014(4) 0.000(5)
C75 0.049(7) 0.055(7) 0.031(5) -0.003(4) 0.007(4) 0.006(5)
C76 0.073(9) 0.072(10) 0.071(8) -0.048(7) 0.013(7) 0.002(8)
C77 0.054(8) 0.054(9) 0.086(10) -0.033(7) 0.013(7) -0.006(6)
C78 0.085(11) 0.054(9) 0.087(11) -0.029(7) 0.014(8) -0.013(8)
C79 0.058(7) 0.041(7) 0.051(7) -0.002(5) 0.009(5) 0.000(6)
C80 0.042(6) 0.045(7) 0.032(5) -0.002(4) 0.015(4) -0.004(5)
C81 0.041(6) 0.033(6) 0.042(6) -0.001(4) 0.016(4) -0.005(5)
C82 0.064(8) 0.023(6) 0.068(8) -0.007(5) 0.033(6) 0.002(5)
C83 0.074(9) 0.039(7) 0.070(8) 0.009(6) 0.023(7) 0.014(6)
C84 0.047(8) 0.098(12) 0.062(8) 0.002(7) 0.011(6) 0.032(8)
C85 0.041(7) 0.059(8) 0.073(8) -0.012(6) 0.024(6) -0.004(6)
C86 0.041(7) 0.048(7) 0.064(8) -0.010(5) 0.008(6) -0.001(5)
C87 0.045(6) 0.044(6) 0.032(5) -0.001(4) 0.012(4) 0.000(5)
C88 0.052(8) 0.046(7) 0.062(8) 0.008(6) 0.011(6) -0.005(6)
C89 0.069(9) 0.037(7) 0.076(9) -0.003(6) 0.016(7) -0.027(6)
C90 0.083(11) 0.076(11) 0.090(11) -0.027(9) 0.016(9) -0.022(9)
C91 0.100(12) 0.093(12) 0.044(7) -0.003(7) 0.005(7) -0.037(10)
C92 0.064(8) 0.067(8) 0.038(6) -0.011(5) 0.013(5) -0.016(7)
C93 0.094(11) 0.037(7) 0.087(10) -0.010(6) 0.061(8) -0.001(7)
C99 0.056(7) 0.032(6) 0.047(6) 0.001(4) 0.023(5) 0.006(5)
C100 0.062(8) 0.093(10) 0.036(6) 0.000(6) 0.021(5) 0.025(7)
C101 0.061(9) 0.108(13) 0.045(7) 0.003(7) -0.003(6) 0.011(8)
C102 0.067(10) 0.084(11) 0.071(9) 0.020(8) 0.002(7) 0.010(8)
C103 0.040(7) 0.092(10) 0.060(8) -0.018(7) 0.013(6) 0.007(7)
C104 0.076(9) 0.064(8) 0.048(7) -0.008(5) 0.021(6) 0.021(7)
Cl1 0.129(4) 0.093(3) 0.048(2) 0.0058(17) 0.040(2) 0.003(2)
Cl2 0.124(3) 0.099(3) 0.052(2) -0.0176(17) 0.042(2) -0.019(2)

loop_
_atom_type_symbol
_atom_type_description
_atom_type_scat_dispersion_real
_atom_type_scat_dispersion_imag
_atom_type_scat_source
Au Au -2.0133 8.8022 'International Tables Vol C Tables 4.2.6.8 and 6.1.1.4'
Pd Pd -0.9988 1.0072 'International Tables Vol C Tables 4.2.6.8 and 6.1.1.4'
P P 0.1023 0.0942 'International Tables Vol C Tables 4.2.6.8 and 6.1.1.4'
N N 0.0061 0.0033 'International Tables Vol C Tables 4.2.6.8 and 6.1.1.4'
C C 0.0033 0.0016 'International Tables Vol C Tables 4.2.6.8 and 6.1.1.4'
Cl Cl 0.1484 0.1585 'International Tables Vol C Tables 4.2.6.8 and 6.1.1.4'
O O 0.0106 0.0060 'International Tables Vol C Tables 4.2.6.8 and 6.1.1.4'
H H 0.0000 0.0000 'International Tables Vol C Tables 4.2.6.8 and 6.1.1.4'

loop_
_geom_angle_atom_site_label_1
_geom_angle_atom_site_label_2
_geom_angle_atom_site_label_3
_geom_angle
P1 Au1 P3 172.77(11)
P1 Au1 Pd1 91.71(7)
P3 Au1 Pd1 92.60(8)
P7 Au2 P5 175.07(11)
P7 Au2 Pd2 88.67(7)
P5 Au2 Pd2 90.38(7)
C2 Pd1 C1 178.0(5)
C2 Pd1 P2 86.6(3)
C1 Pd1 P2 93.8(3)
C2 Pd1 P4 93.1(3)
C1 Pd1 P4 86.6(3)
P2 Pd1 P4 177.18(10)
C2 Pd1 Au1 88.4(4)
C1 Pd1 Au1 89.7(3)
P2 Pd1 Au1 91.23(7)
P4 Pd1 Au1 91.56(7)
C54 Pd2 C53 175.9(5)
C54 Pd2 P8 89.9(3)
C53 Pd2 P8 90.9(3)
C54 Pd2 P6 90.6(3)
C53 Pd2 P6 88.9(3)
P8 Pd2 P6 176.47(10)
C54 Pd2 Au2 82.0(3)
C53 Pd2 Au2 94.0(4)
P8 Pd2 Au2 91.79(7)
P6 Pd2 Au2 91.74(7)
C3 P1 C4 104.4(5)
C3 P1 C10 103.8(5)
C4 P1 C10 112.5(6)
C3 P1 Au1 113.8(4)
C4 P1 Au1 107.8(4)
C10 P1 Au1 114.3(4)
C3 P2 C16 106.7(5)
C3 P2 C22 107.8(5)
C16 P2 C22 102.0(5)
C3 P2 Pd1 109.3(4)
C16 P2 Pd1 113.2(3)
C22 P2 Pd1 117.1(3)
C28 P3 C29 105.2(6)
C28 P3 C35 106.0(5)
C29 P3 C35 108.9(5)
C28 P3 Au1 112.1(4)
C29 P3 Au1 113.9(4)
C35 P3 Au1 110.3(4)
C28 P4 C41 102.4(5)
C28 P4 C47 108.0(5)
C41 P4 C47 113.3(5)
C28 P4 Pd1 110.3(4)
C41 P4 Pd1 107.9(4)
C47 P4 Pd1 114.2(3)
C55 P5 C62 104.1(5)
C55 P5 C56 107.0(5)
C62 P5 C56 111.7(5)
C55 P5 Au2 108.8(4)
C62 P5 Au2 110.0(4)
C56 P5 Au2 114.7(3)
C74 P6 C55 107.4(5)
C74 P6 C68 113.0(5)
C55 P6 C68 101.2(5)
C74 P6 Pd2 111.0(4)
C55 P6 Pd2 110.9(3)
C68 P6 Pd2 112.9(3)
C80 P7 C87 106.7(5)
C80 P7 C81 103.8(5)
C87 P7 C81 111.9(5)
C80 P7 Au2 110.0(3)
C87 P7 Au2 110.0(3)
C81 P7 Au2 114.1(4)
C99 P8 C80 104.2(5)
C99 P8 C93 113.0(6)
C80 P8 C93 103.5(5)
C99 P8 Pd2 113.0(4)
C80 P8 Pd2 111.3(3)
C93 P8 Pd2 111.2(4)
N1 C1 Pd1 174.7(10)
N2 C2 Pd1 179.1(11)
P1 C3 P2 115.4(6)
C9 C4 C5 110.7(10)
C9 C4 P1 114.4(8)
C5 C4 P1 110.0(8)
C6 C5 C4 113.8(11)
C7 C6 C5 110.9(11)
C6 C7 C8 110.8(11)
C9 C8 C7 110.5(11)
C4 C9 C8 115.2(12)
C11 C10 C15 111.4(10)
C11 C10 P1 112.4(8)
C15 C10 P1 113.7(9)
C12 C11 C10 109.2(11)
C11 C12 C13 108.9(12)
C14 C13 C12 111.0(12)
C13 C14 C15 111.0(13)
C14 C15 C10 111.0(12)
C21 C16 C17 111.5(9)
C21 C16 P2 111.8(7)
C17 C16 P2 112.7(8)
C18 C17 C16 105.6(11)
C17 C18 C19 113.5(11)
C20 C19 C18 111.1(12)
C19 C20 C21 111.3(12)
C20 C21 C16 111.9(11)
C23 C22 C27 111.6(8)
C23 C22 P2 112.9(7)
C27 C22 P2 111.3(7)
C22 C23 C24 109.2(9)
C25 C24 C23 109.8(10)
C26 C25 C24 110.5(10)
C25 C26 C27 112.1(10)
C22 C27 C26 108.9(10)
P3 C28 P4 118.6(6)
C30 C29 C34 115.9(11)
C30 C29 P3 109.5(9)
C34 C29 P3 109.4(8)
C29 C30 C31 110.6(14)
C30 C31 C32 110.5(16)
C33 C32 C31 113.2(17)
C32 C33 C34 111.3(16)
C33 C34 C29 112.0(12)
C36 C35 C40 108.7(10)
C36 C35 P3 114.7(7)
C40 C35 P3 115.1(9)
C37 C36 C35 109.5(9)
C36 C37 C38 113.8(12)
C39 C38 C37 108.2(12)
C38 C39 C40 108.3(12)
C35 C40 C39 111.2(11)
C42 C41 C46 110.2(10)
C42 C41 P4 112.7(7)
C46 C41 P4 115.9(8)
C43 C42 C41 108.0(10)
C42 C43 C44 112.2(11)
C45 C44 C43 109.4(11)
C44 C45 C46 111.5(11)
C45 C46 C41 107.5(10)
C48 C47 C52 110.3(9)
C48 C47 P4 110.7(7)
C52 C47 P4 116.9(7)
C49 C48 C47 108.4(9)
C48 C49 C50 110.4(10)
C51 C50 C49 108.8(11)
C52 C51 C50 109.2(10)
C51 C52 C47 107.7(9)
N3 C53 Pd2 178.3(10)
N4 C54 Pd2 179.1(11)
P5 C55 P6 119.9(6)
C57 C56 C61 110.6(10)
C57 C56 P5 113.1(8)
C61 C56 P5 115.5(7)
C58 C57 C56 107.1(11)
C59 C58 C57 111.6(10)
C58 C59 C60 108.5(11)
C61 C60 C59 113.4(11)
C60 C61 C56 110.3(11)
C63 C62 C67 111.5(11)
C63 C62 P5 110.3(8)
C67 C62 P5 108.0(8)
C64 C63 C62 110.8(12)
C63 C64 C65 112.2(12)
C64 C65 C66 112.0(12)
C67 C66 C65 107.9(13)
C66 C67 C62 111.7(12)
C73 C68 C69 110.7(9)
C73 C68 P6 111.6(7)
C69 C68 P6 118.7(8)
C70 C69 C68 109.7(11)
C69 C70 C71 113.4(11)
C70 C71 C72 109.3(10)
C71 C72 C73 108.4(13)
C68 C73 C72 110.4(10)
C79 C74 C75 108.9(9)
C79 C74 P6 113.8(7)
C75 C74 P6 115.7(7)
C76 C75 C74 106.8(10)
C77 C76 C75 112.6(11)
C76 C77 C78 112.0(11)
C79 C78 C77 109.9(12)
C74 C79 C78 111.2(10)
P7 C80 P8 119.0(5)
C86 C81 C82 110.0(10)
C86 C81 P7 110.8(7)
C82 C81 P7 111.8(7)
C83 C82 C81 111.8(10)
C82 C83 C84 113.9(11)
C85 C84 C83 111.9(10)
C84 C85 C86 111.0(11)
C81 C86 C85 111.8(9)
C88 C87 C92 113.0(10)
C88 C87 P7 113.0(8)
C92 C87 P7 115.9(8)
C87 C88 C89 109.9(10)
C88 C89 C90 112.0(11)
C91 C90 C89 112.9(12)
C90 C91 C92 113.1(13)
C91 C92 C87 111.5(10)
C98 C93 C94 114.8(12)
C98 C93 C98' 63(2)
C94 C93 C98' 114.4(15)
C98 C93 P8 117.2(10)
C94 C93 P8 114.1(9)
C98' C93 P8 123.4(13)
C93 C94 C95' 120.0(14)
C93 C94 C95 105.9(15)
C95' C94 C95 20(2)
C96 C95 C94 114.9(17)
C95 C96 C97 109(2)
C98 C97 C96 114.5(16)
C93 C98 C97 110.2(13)
C96' C95' C94 118(2)
C95' C96' C97' 110(2)
C96' C97' C98' 115(2)
C93 C98' C97' 109.1(19)
C100 C99 C104 106.8(9)
C100 C99 P8 120.4(8)
C104 C99 P8 113.7(8)
C101 C100 C99 111.9(11)
C102 C101 C100 110.6(13)
C101 C102 C103 111.2(11)
C104 C103 C102 111.7(11)
C103 C104 C99 111.7(10)
C106 C105 O1 113(3)
C108 C107 O1 102(3)
C105 O1 C107 105(3)

loop_
_geom_bond_atom_site_label_1
_geom_bond_atom_site_label_2
_geom_bond_distance
Au1 P1 2.313(2)
Au1 P3 2.323(3)
Au1 Pd1 2.9539(10)
Au2 P7 2.307(3)
Au2 P5 2.313(3)
Au2 Pd2 3.0020(9)
Pd1 C2 1.992(12)
Pd1 C1 2.011(12)
Pd1 P2 2.331(3)
Pd1 P4 2.332(2)
Pd2 C54 1.986(13)
Pd2 C53 2.028(13)
Pd2 P8 2.355(3)
Pd2 P6 2.360(2)
P1 C3 1.835(10)
P1 C4 1.853(12)
P1 C10 1.857(13)
P2 C3 1.843(11)
P2 C16 1.855(10)
P2 C22 1.869(10)
P3 C28 1.810(11)
P3 C29 1.827(12)
P3 C35 1.845(11)
P4 C28 1.833(12)
P4 C41 1.856(11)
P4 C47 1.860(10)
P5 C55 1.819(11)
P5 C62 1.840(12)
P5 C56 1.842(11)
P6 C74 1.815(11)
P6 C55 1.821(11)
P6 C68 1.822(11)
P7 C80 1.797(11)
P7 C87 1.805(11)
P7 C81 1.825(10)
P8 C99 1.816(12)
P8 C80 1.835(11)
P8 C93 1.854(13)
N1 C1 1.101(14)
N2 C2 1.158(15)
N3 C53 1.118(15)
N4 C54 1.124(15)
C4 C9 1.468(18)
C4 C5 1.570(16)
C5 C6 1.510(17)
C6 C7 1.459(19)
C7 C8 1.583(19)
C8 C9 1.498(17)
C10 C11 1.536(15)
C10 C15 1.544(16)
C11 C12 1.515(18)
C12 C13 1.59(2)
C13 C14 1.48(2)
C14 C15 1.504(19)
C16 C21 1.553(16)
C16 C17 1.576(17)
C17 C18 1.547(17)
C18 C19 1.57(2)
C19 C20 1.43(2)
C20 C21 1.510(16)
C22 C23 1.511(13)
C22 C27 1.529(14)
C23 C24 1.578(16)
C24 C25 1.506(17)
C25 C26 1.492(17)
C26 C27 1.534(16)
C29 C30 1.47(2)
C29 C34 1.563(19)
C30 C31 1.57(2)
C31 C32 1.62(3)
C32 C33 1.49(3)
C33 C34 1.53(2)
C35 C36 1.506(14)
C35 C40 1.518(16)
C36 C37 1.503(16)
C37 C38 1.53(2)
C38 C39 1.463(19)
C39 C40 1.552(19)
C41 C42 1.542(15)
C41 C46 1.606(15)
C42 C43 1.510(17)
C43 C44 1.56(2)
C44 C45 1.50(2)
C45 C46 1.530(18)
C47 C48 1.538(15)
C47 C52 1.545(14)
C48 C49 1.502(16)
C49 C50 1.544(17)
C50 C51 1.533(19)
C51 C52 1.519(16)
C56 C57 1.528(16)
C56 C61 1.530(15)
C57 C58 1.525(18)
C58 C59 1.499(18)
C59 C60 1.543(18)
C60 C61 1.440(17)
C62 C63 1.545(18)
C62 C67 1.568(17)
C63 C64 1.460(19)
C64 C65 1.52(2)
C65 C66 1.57(2)
C66 C67 1.50(2)
C68 C73 1.527(15)
C68 C69 1.570(15)
C69 C70 1.491(18)
C70 C71 1.55(2)
C71 C72 1.56(2)
C72 C73 1.594(18)
C74 C79 1.543(15)
C74 C75 1.565(14)
C75 C76 1.561(16)
C76 C77 1.52(2)
C77 C78 1.55(2)
C78 C79 1.547(17)
C81 C86 1.505(15)
C81 C82 1.545(14)
C82 C83 1.440(16)
C83 C84 1.54(2)
C84 C85 1.45(2)
C85 C86 1.535(17)
C87 C88 1.534(15)
C87 C92 1.560(15)
C88 C89 1.539(17)
C89 C90 1.57(2)
C90 C91 1.47(2)
C91 C92 1.499(19)
C93 C98 1.52(2)
C93 C94 1.521(17)
C93 C98' 1.53(3)
C94 C95' 1.54(2)
C94 C95 1.57(2)
C95 C96 1.53(2)
C96 C97 1.55(2)
C97 C98 1.53(2)
C95' C96' 1.52(2)
C96' C97' 1.54(2)
C97' C98' 1.55(2)
C99 C100 1.540(15)
C99 C104 1.584(16)
C100 C101 1.522(19)
C101 C102 1.48(2)
C102 C103 1.600(19)
C103 C104 1.446(18)
C105 C106 1.22(4)
C105 O1 1.44(3)
C107 C108 1.28(5)
C107 O1 1.49(3)
